data_1512145
loop_
_publ_author_name
'Shu, Penghua'
'Wei, Xialan'
'Xue, Yongbo'
'Li, Weijie'
'Zhang, Jinwen'
'Xiang, Ming'
'Zhang, Mengke'
'Luo, Zengwei'
'Li, Yan'
'Yao, Guangmin'
'Zhang, Yonghui'

_publ_section_title
;
 Wilsonols A-L, Megastigmane Sesquiterpenoids from the Leaves of
 Cinnamomum wilsonii.
;
_journal_issue 7
_journal_name_full 'Journal of natural products'
_journal_page_first 1303
_journal_page_last 1312
_journal_paper_doi 10.1021/np4002493
_journal_volume 76
_journal_year 2013
_chemical_absolute_configuration ad
_chemical_formula_sum 'C13 H25 O4.5'
_chemical_formula_weight 253.33
_chemical_name_systematic
; 
 ? 
;
_space_group_IT_number 18
_symmetry_cell_setting orthorhombic
_symmetry_space_group_name_Hall 'P 2 2ab'
_symmetry_space_group_name_H-M 'P 21 21 2'
_atom_sites_solution_hydrogens geom
_atom_sites_solution_primary direct
_atom_sites_solution_secondary difmap
_audit_creation_method SHELXL-97
_cell_angle_alpha 90.00
_cell_angle_beta 90.00
_cell_angle_gamma 90.00
_cell_formula_units_Z 4
_cell_length_a 13.0378(15)
_cell_length_b 17.163(3)
_cell_length_c 6.2782(9)
_cell_measurement_reflns_used 1370
_cell_measurement_temperature 296(2)
_cell_measurement_theta_max 59.84
_cell_measurement_theta_min 4.26
_cell_volume 1404.9(4)
_computing_cell_refinement 'Bruker SAINT'
_computing_data_collection 'Bruker APEX2'
_computing_data_reduction 'Bruker SAINT'
_computing_molecular_graphics 'Bruker SHELXTL'
_computing_publication_material 'Bruker SHELXTL'
_computing_structure_refinement 'SHELXL-97 (Sheldrick, 1997)'
_computing_structure_solution 'SHELXS-97 (Sheldrick, 1990)'
_diffrn_ambient_temperature 296(2)
_diffrn_measured_fraction_theta_full 0.954
_diffrn_measured_fraction_theta_max 0.954
_diffrn_measurement_device_type 'Bruker APEX-II CCD'
_diffrn_measurement_method '\f and \w scans'
_diffrn_radiation_monochromator graphite
_diffrn_radiation_source 'fine-focus sealed tube'
_diffrn_radiation_type CuK\a
_diffrn_radiation_wavelength 1.54178
_diffrn_reflns_av_R_equivalents 0.0591
_diffrn_reflns_av_sigmaI/netI 0.0597
_diffrn_reflns_limit_h_max 13
_diffrn_reflns_limit_h_min -13
_diffrn_reflns_limit_k_max 17
_diffrn_reflns_limit_k_min -18
_diffrn_reflns_limit_l_max 6
_diffrn_reflns_limit_l_min -6
_diffrn_reflns_number 5027
_diffrn_reflns_theta_full 54.99
_diffrn_reflns_theta_max 54.99
_diffrn_reflns_theta_min 4.26
_diffrn_standards_number 0
_exptl_absorpt_coefficient_mu 0.727
_exptl_absorpt_correction_T_max 0.9309
_exptl_absorpt_correction_T_min 0.9178
_exptl_absorpt_correction_type none
_exptl_crystal_density_diffrn 1.198
_exptl_crystal_density_method 'not measured'
_exptl_crystal_F_000 556
_exptl_crystal_size_max 0.12
_exptl_crystal_size_mid 0.10
_exptl_crystal_size_min 0.10
_refine_diff_density_max 0.147
_refine_diff_density_min -0.154
_refine_diff_density_rms 0.040
_refine_ls_abs_structure_details 'Flack H D (1983), Acta Cryst. A39, 876-881'
_refine_ls_abs_structure_Flack -0.3(4)
_refine_ls_extinction_coef 0.025(3)
_refine_ls_extinction_expression Fc^*^=kFc[1+0.001xFc^2^\l^3^/sin(2\q)]^-1/4^
_refine_ls_extinction_method SHELXL
_refine_ls_goodness_of_fit_ref 1.031
_refine_ls_hydrogen_treatment mixed
_refine_ls_matrix_type full
_refine_ls_number_parameters 164
_refine_ls_number_reflns 1699
_refine_ls_number_restraints 0
_refine_ls_restrained_S_all 1.031
_refine_ls_R_factor_all 0.0637
_refine_ls_R_factor_gt 0.0495
_refine_ls_shift/su_max 0.001
_refine_ls_shift/su_mean 0.000
_refine_ls_structure_factor_coef Fsqd
_refine_ls_weighting_details 'calc w=1/[\s^2^(Fo^2^)+(0.0847P)^2^+0.0000P] where P=(Fo^2^+2Fc^2^)/3'
_refine_ls_weighting_scheme calc
_refine_ls_wR_factor_gt 0.1256
_refine_ls_wR_factor_ref 0.1341
_reflns_number_gt 1355
_reflns_number_total 1699
_reflns_threshold_expression >2sigma(I)
_cod_data_source_file np4002493_si_003.cif
_cod_data_source_block e:\121120d\work\t
_cod_depositor_comments
;
The following automatic conversions were performed:

'_symmetry_cell_setting' value 'Orthorhombic' changed to
'orthorhombic' according to
/home/saulius/struct/CIF-dictionaries/cif_core.dic dictionary named
'cif_core.dic' version 2.4.2 from 2011-04-26.

Automatic conversion script
Id: cif_fix_values 1891 2012-01-12 08:04:46Z andrius 
;
_cod_original_cell_volume 1404.9(3)
_cod_original_sg_symbol_H-M P2(1)2(1)2
_cod_original_formula_sum 'C13 H25 O4.50'
_cod_database_code 1512145

loop_
_symmetry_equiv_pos_as_xyz
'x, y, z'
'-x, -y, z'
'-x+1/2, y+1/2, -z'
'x+1/2, -y+1/2, -z'

loop_
_atom_site_label
_atom_site_type_symbol
_atom_site_fract_x
_atom_site_fract_y
_atom_site_fract_z
_atom_site_U_iso_or_equiv
_atom_site_adp_type
_atom_site_occupancy
_atom_site_symmetry_multiplicity
_atom_site_calc_flag
_atom_site_refinement_flags
C1 C -0.0270(2) 0.1904(2) 0.4526(6) 0.0490(10) Uani 1 1 d .
C2 C -0.0712(3) 0.2629(3) 0.5638(6) 0.0566(12) Uani 1 1 d .
H2A H -0.1384 0.2498 0.6195 0.068 Uiso 1 1 calc R
H2B H -0.0277 0.2754 0.6844 0.068 Uiso 1 1 calc R
C3 C -0.0815(3) 0.3346(3) 0.4285(6) 0.0522(11) Uani 1 1 d .
H3A H -0.0992 0.3785 0.5213 0.063 Uiso 1 1 calc R
C4 C 0.0185(2) 0.3540(3) 0.3141(6) 0.0539(10) Uani 1 1 d .
H4A H 0.0062 0.3961 0.2119 0.065 Uiso 1 1 calc R
C5 C 0.0630(3) 0.2841(2) 0.1971(6) 0.0489(10) Uani 1 1 d .
H5 H 0.0129 0.2695 0.0878 0.059 Uiso 1 1 calc R
C6 C 0.0766(3) 0.2116(2) 0.3438(5) 0.0472(10) Uani 1 1 d .
C7 C 0.1175(3) 0.1444(2) 0.2134(6) 0.0534(10) Uani 1 1 d .
H7 H 0.0809 0.1319 0.0909 0.064 Uiso 1 1 calc R
C8 C 0.1980(3) 0.1020(3) 0.2526(7) 0.0585(11) Uani 1 1 d .
H8 H 0.2323 0.1131 0.3788 0.070 Uiso 1 1 calc R
C9 C 0.2426(3) 0.0375(3) 0.1204(6) 0.0579(12) Uani 1 1 d .
H9 H 0.2480 -0.0086 0.2119 0.069 Uiso 1 1 calc R
C10 C 0.1818(3) 0.0145(3) -0.0730(7) 0.0730(14) Uani 1 1 d .
H10A H 0.1721 0.0592 -0.1627 0.110 Uiso 1 1 calc R
H10B H 0.1163 -0.0054 -0.0295 0.110 Uiso 1 1 calc R
H10C H 0.2183 -0.0251 -0.1502 0.110 Uiso 1 1 calc R
C11 C -0.1035(3) 0.1562(3) 0.2947(7) 0.0676(13) Uani 1 1 d .
H11A H -0.0795 0.1063 0.2471 0.101 Uiso 1 1 calc R
H11B H -0.1101 0.1905 0.1748 0.101 Uiso 1 1 calc R
H11C H -0.1690 0.1503 0.3627 0.101 Uiso 1 1 calc R
C12 C -0.0089(4) 0.1282(3) 0.6258(7) 0.0810(16) Uani 1 1 d .
H12A H -0.0727 0.1165 0.6955 0.121 Uiso 1 1 calc R
H12B H 0.0393 0.1476 0.7285 0.121 Uiso 1 1 calc R
H12C H 0.0178 0.0817 0.5614 0.121 Uiso 1 1 calc R
C13 C 0.1620(3) 0.3070(3) 0.0787(7) 0.0695(13) Uani 1 1 d .
H13A H 0.1484 0.3506 -0.0131 0.104 Uiso 1 1 calc R
H13B H 0.1855 0.2637 -0.0049 0.104 Uiso 1 1 calc R
H13C H 0.2139 0.3211 0.1803 0.104 Uiso 1 1 calc R
O1 O -0.15893(18) 0.32794(16) 0.2680(4) 0.0598(8) Uani 1 1 d .
H1 H -0.2105 0.3124 0.3295 0.090 Uiso 1 1 d R
O2 O 0.09322(19) 0.37941(19) 0.4693(5) 0.0665(9) Uani 1 1 d .
H2 H 0.0663 0.4142 0.5390 0.100 Uiso 1 1 d R
O3 O 0.15259(19) 0.22898(18) 0.5067(4) 0.0563(8) Uani 1 1 d .
H3 H 0.1555 0.2766 0.4977 0.084 Uiso 1 1 d R
O4 O 0.34488(19) 0.05936(18) 0.0599(5) 0.0645(9) Uani 1 1 d .
H4 H 0.3437 0.0923 -0.0347 0.097 Uiso 1 1 d R
O5 O 0.0000 0.5000 0.7070(6) 0.0602(11) Uani 1 2 d S
H5A H 0.0472 0.5181 0.7778 0.090 Uiso 1 1 d R

loop_
_atom_site_aniso_label
_atom_site_aniso_U_11
_atom_site_aniso_U_22
_atom_site_aniso_U_33
_atom_site_aniso_U_23
_atom_site_aniso_U_13
_atom_site_aniso_U_12
C1 0.0352(19) 0.076(3) 0.036(2) 0.0079(17) -0.0009(15) 0.0032(18)
C2 0.038(2) 0.097(4) 0.034(2) 0.0013(19) -0.0004(16) -0.001(2)
C3 0.0335(18) 0.077(3) 0.046(2) -0.0067(18) -0.0041(16) 0.0042(18)
C4 0.0288(18) 0.081(3) 0.052(2) -0.0008(19) -0.0035(16) -0.0020(18)
C5 0.0333(17) 0.079(3) 0.034(2) 0.0063(17) 0.0014(16) 0.0013(18)
C6 0.0322(18) 0.082(3) 0.027(2) -0.0027(16) -0.0052(15) 0.0041(18)
C7 0.0374(19) 0.087(3) 0.036(2) -0.0023(17) -0.0059(15) 0.000(2)
C8 0.0341(18) 0.094(3) 0.048(2) -0.005(2) -0.0060(17) 0.000(2)
C9 0.045(2) 0.078(3) 0.051(3) -0.0006(19) 0.0018(17) 0.005(2)
C10 0.066(3) 0.086(4) 0.067(3) -0.017(2) -0.008(2) 0.010(2)
C11 0.044(2) 0.084(3) 0.075(3) -0.007(2) 0.001(2) -0.006(2)
C12 0.069(3) 0.113(4) 0.060(3) 0.033(3) 0.009(2) 0.016(3)
C13 0.054(2) 0.093(4) 0.061(3) 0.011(2) 0.020(2) 0.002(2)
O1 0.0359(12) 0.088(2) 0.0553(17) 0.0066(14) -0.0076(12) -0.0009(12)
O2 0.0395(15) 0.085(2) 0.075(2) -0.0189(16) -0.0040(13) -0.0020(13)
O3 0.0381(14) 0.086(2) 0.0444(16) -0.0059(13) -0.0106(11) 0.0050(13)
O4 0.0424(15) 0.094(2) 0.0569(19) 0.0128(14) 0.0021(13) 0.0092(15)
O5 0.050(2) 0.078(3) 0.053(2) 0.000 0.000 -0.0053(18)

loop_
_atom_type_symbol
_atom_type_description
_atom_type_scat_dispersion_real
_atom_type_scat_dispersion_imag
_atom_type_scat_source
C C 0.0181 0.0091 'International Tables Vol C Tables 4.2.6.8 and 6.1.1.4'
H H 0.0000 0.0000 'International Tables Vol C Tables 4.2.6.8 and 6.1.1.4'
O O 0.0492 0.0322 'International Tables Vol C Tables 4.2.6.8 and 6.1.1.4'

loop_
_geom_angle_atom_site_label_1
_geom_angle_atom_site_label_2
_geom_angle_atom_site_label_3
_geom_angle
C11 C1 C2 111.2(3)
C11 C1 C12 107.0(4)
C2 C1 C12 107.3(3)
C11 C1 C6 111.8(3)
C2 C1 C6 109.6(3)
C12 C1 C6 109.8(3)
C3 C2 C1 116.1(3)
C3 C2 H2A 108.3
C1 C2 H2A 108.3
C3 C2 H2B 108.3
C1 C2 H2B 108.3
H2A C2 H2B 107.4
O1 C3 C2 113.4(3)
O1 C3 C4 106.8(3)
C2 C3 C4 111.6(3)
O1 C3 H3A 108.3
C2 C3 H3A 108.3
C4 C3 H3A 108.3
O2 C4 C5 107.8(3)
O2 C4 C3 108.9(3)
C5 C4 C3 112.4(3)
O2 C4 H4A 109.2
C5 C4 H4A 109.2
C3 C4 H4A 109.2
C4 C5 C13 110.6(3)
C4 C5 C6 112.8(3)
C13 C5 C6 113.2(3)
C4 C5 H5 106.6
C13 C5 H5 106.6
C6 C5 H5 106.6
O3 C6 C7 107.3(3)
O3 C6 C1 109.3(3)
C7 C6 C1 111.5(3)
O3 C6 C5 109.2(3)
C7 C6 C5 109.2(3)
C1 C6 C5 110.3(3)
C8 C7 C6 127.5(3)
C8 C7 H7 116.2
C6 C7 H7 116.2
C7 C8 C9 128.4(4)
C7 C8 H8 115.8
C9 C8 H8 115.8
O4 C9 C8 108.3(3)
O4 C9 C10 110.2(3)
C8 C9 C10 115.9(4)
O4 C9 H9 107.4
C8 C9 H9 107.4
C10 C9 H9 107.4
C9 C10 H10A 109.5
C9 C10 H10B 109.5
H10A C10 H10B 109.5
C9 C10 H10C 109.5
H10A C10 H10C 109.5
H10B C10 H10C 109.5
C1 C11 H11A 109.5
C1 C11 H11B 109.5
H11A C11 H11B 109.5
C1 C11 H11C 109.5
H11A C11 H11C 109.5
H11B C11 H11C 109.5
C1 C12 H12A 109.5
C1 C12 H12B 109.5
H12A C12 H12B 109.5
C1 C12 H12C 109.5
H12A C12 H12C 109.5
H12B C12 H12C 109.5
C5 C13 H13A 109.5
C5 C13 H13B 109.5
H13A C13 H13B 109.5
C5 C13 H13C 109.5
H13A C13 H13C 109.5
H13B C13 H13C 109.5
C3 O1 H1 105.8
C4 O2 O5 106.7(2)
C4 O2 H2 107.0
O5 O2 H2 0.4
H3 O3 C6 100.8
H3 O3 H3 0.0
C6 O3 H3 100.8
C9 O4 H4 110.7
O2 O5 H5A 104.0

loop_
_geom_bond_atom_site_label_1
_geom_bond_atom_site_label_2
_geom_bond_distance
C1 C11 1.523(5)
C1 C2 1.539(6)
C1 C12 1.542(5)
C1 C6 1.557(5)
C2 C3 1.501(6)
C2 H2A 0.9700
C2 H2B 0.9700
C3 O1 1.431(4)
C3 C4 1.525(5)
C3 H3A 0.9800
C4 O2 1.445(4)
C4 C5 1.521(5)
C4 H4A 0.9800
C5 C13 1.541(5)
C5 C6 1.559(5)
C5 H5 0.9800
C6 O3 1.455(4)
C6 C7 1.511(5)
C7 C8 1.300(5)
C7 H7 0.9300
C8 C9 1.501(6)
C8 H8 0.9300
C9 O4 1.436(4)
C9 C10 1.503(5)
C9 H9 0.9800
C10 H10A 0.9600
C10 H10B 0.9600
C10 H10C 0.9600
C11 H11A 0.9600
C11 H11B 0.9600
C11 H11C 0.9600
C12 H12A 0.9600
C12 H12B 0.9600
C12 H12C 0.9600
C13 H13A 0.9600
C13 H13B 0.9600
C13 H13C 0.9600
O1 H1 0.8200
O2 O5 2.826(3)
O2 H2 0.8200
O3 H3 0.8200
O3 H3 0.8200
O4 H4 0.8200
O5 H5A 0.8200

loop_
_geom_hbond_atom_site_label_D
_geom_hbond_atom_site_label_H
_geom_hbond_atom_site_label_A
_geom_hbond_distance_DH
_geom_hbond_distance_HA
_geom_hbond_distance_DA
_geom_hbond_angle_DHA
_geom_hbond_site_symmetry_A
O1 H1 O3 0.82 2.18 2.999(3) 179.9 4_456
O2 H2 O5 0.82 2.01 2.826(3) 179.4 .
O3 H3 O2 0.82 1.95 2.706(4) 152.6 .
O4 H4 O1 0.82 2.01 2.825(4) 179.4 4
O5 H5A O4 0.82 1.88 2.696(3) 179.9 3_556

loop_
_geom_torsion_atom_site_label_1
_geom_torsion_atom_site_label_2
_geom_torsion_atom_site_label_3
_geom_torsion_atom_site_label_4
_geom_torsion
C11 C1 C2 C3 -71.1(4)
C12 C1 C2 C3 172.1(3)
C6 C1 C2 C3 53.0(4)
C1 C2 C3 O1 69.1(4)
C1 C2 C3 C4 -51.6(4)
O1 C3 C4 O2 166.5(3)
C2 C3 C4 O2 -69.1(4)
O1 C3 C4 C5 -74.0(4)
C2 C3 C4 C5 50.4(4)
O2 C4 C5 C13 -61.6(4)
C3 C4 C5 C13 178.3(3)
O2 C4 C5 C6 66.3(4)
C3 C4 C5 C6 -53.8(4)
C11 C1 C6 O3 -168.7(3)
C2 C1 C6 O3 67.5(4)
C12 C1 C6 O3 -50.1(5)
C11 C1 C6 C7 -50.3(4)
C2 C1 C6 C7 -174.1(3)
C12 C1 C6 C7 68.3(4)
C11 C1 C6 C5 71.2(4)
C2 C1 C6 C5 -52.6(4)
C12 C1 C6 C5 -170.2(3)
C4 C5 C6 O3 -64.9(3)
C13 C5 C6 O3 61.6(4)
C4 C5 C6 C7 178.0(3)
C13 C5 C6 C7 -55.5(4)
C4 C5 C6 C1 55.2(4)
C13 C5 C6 C1 -178.3(3)
O3 C6 C7 C8 8.7(6)
C1 C6 C7 C8 -110.9(4)
C5 C6 C7 C8 126.9(4)
C6 C7 C8 C9 -177.0(4)
C7 C8 C9 O4 118.8(5)
C7 C8 C9 C10 -5.5(7)
C5 C4 O2 O5 -174.9(2)
C3 C4 O2 O5 -52.6(4)
C7 C6 O3 H3 133.9
C1 C6 O3 H3 -105.1
C5 C6 O3 H3 15.6
